data_7153428
loop_
_publ_author_name
'Pitchumony, Tamil Selvi'
'Spingler, Bernhard'
'Motterlini, Roberto'
'Alberto, Roger'

_publ_section_title
;
 Syntheses, structural characterization and CO releasing properties of
 boranocarbonate [H3BCO2H]- derivatives.
;
_journal_issue 21
_journal_name_full 'Organic &amp; biomolecular chemistry'
_journal_page_first 4849
_journal_page_last 4854
_journal_paper_doi 10.1039/c0ob00099j
_journal_volume 8
_journal_year 2010
_chemical_formula_sum 'C17 H35 B N Na O8'
_chemical_formula_weight 415.26
_chemical_name_systematic
;
?
;
_space_group_IT_number 14
_symmetry_cell_setting monoclinic
_symmetry_space_group_name_Hall '-P 2yn'
_symmetry_space_group_name_H-M 'P 1 21/n 1'
_atom_sites_solution_hydrogens geom
_atom_sites_solution_primary direct
_atom_sites_solution_secondary difmap
_audit_creation_method SHELXL-97
_cell_angle_alpha 90.00
_cell_angle_beta 100.588(3)
_cell_angle_gamma 90.00
_cell_formula_units_Z 4
_cell_length_a 8.0562(3)
_cell_length_b 18.4484(6)
_cell_length_c 15.3958(6)
_cell_measurement_reflns_used 16127
_cell_measurement_temperature 183(2)
_cell_measurement_theta_max 68.155
_cell_measurement_theta_min 2.395
_cell_volume 2249.23(14)
_computing_cell_refinement 'X-Area (Stoe, 2005)'
_computing_data_collection 'X-Area (Stoe, 2005)'
_computing_data_reduction 'X-RED32 (Stoe, 2005)'
_computing_molecular_graphics 'ORTEP-3 (Farrugia, 1997)'
_computing_publication_material 'SHELXL-97 (Sheldrick, 1997)'
_computing_structure_refinement 'SHELXL-97 (Sheldrick, 1997)'
_computing_structure_solution 'SHELXS-97 (Sheldrick, 1990)'
_diffrn_ambient_temperature 183(2)
_diffrn_measured_fraction_theta_full 0.990
_diffrn_measured_fraction_theta_max 0.990
_diffrn_measurement_device_type 'Stoe IPDS 2T'
_diffrn_measurement_method '\o oscillation scan'
_diffrn_radiation_monochromator graphite
_diffrn_radiation_source 'fine-focus sealed tube'
_diffrn_radiation_type CuK\a
_diffrn_radiation_wavelength 1.54186
_diffrn_reflns_av_R_equivalents 0.0960
_diffrn_reflns_av_sigmaI/netI 0.0532
_diffrn_reflns_limit_h_max 8
_diffrn_reflns_limit_h_min -9
_diffrn_reflns_limit_k_max 21
_diffrn_reflns_limit_k_min -21
_diffrn_reflns_limit_l_max 14
_diffrn_reflns_limit_l_min -17
_diffrn_reflns_number 14351
_diffrn_reflns_theta_full 62.37
_diffrn_reflns_theta_max 62.37
_diffrn_reflns_theta_min 5.62
_diffrn_standards_interval_count 'every image'
_diffrn_standards_interval_time 4.5
_diffrn_standards_number 50-200
_exptl_absorpt_coefficient_mu 0.949
_exptl_absorpt_correction_T_max 0.9221
_exptl_absorpt_correction_T_min 0.7391
_exptl_absorpt_correction_type numerical
_exptl_crystal_colour colourless
_exptl_crystal_density_diffrn 1.226
_exptl_crystal_density_method 'not measured'
_exptl_crystal_description plate
_exptl_crystal_F_000 896
_exptl_crystal_size_max 0.27
_exptl_crystal_size_mid 0.27
_exptl_crystal_size_min 0.09
_refine_diff_density_max 0.272
_refine_diff_density_min -0.233
_refine_diff_density_rms 0.050
_refine_ls_extinction_coef 0.0105(11)
_refine_ls_extinction_expression Fc^*^=kFc[1+0.001xFc^2^\l^3^/sin(2\q)]^-1/4^
_refine_ls_extinction_method SHELXL
_refine_ls_goodness_of_fit_ref 1.097
_refine_ls_hydrogen_treatment mixed
_refine_ls_matrix_type full
_refine_ls_number_parameters 256
_refine_ls_number_reflns 3535
_refine_ls_number_restraints 0
_refine_ls_restrained_S_all 1.097
_refine_ls_R_factor_all 0.0589
_refine_ls_R_factor_gt 0.0529
_refine_ls_shift/su_max 0.000
_refine_ls_shift/su_mean 0.000
_refine_ls_structure_factor_coef Fsqd
_refine_ls_weighting_details 'calc w=1/[\s^2^(Fo^2^)+(0.0619P)^2^+1.6205P] where P=(Fo^2^+2Fc^2^)/3'
_refine_ls_weighting_scheme calc
_refine_ls_wR_factor_gt 0.1479
_refine_ls_wR_factor_ref 0.1514
_reflns_number_gt 3063
_reflns_number_total 3535
_reflns_threshold_expression >2sigma(I)
_cod_data_source_file c0ob00099j.txt
_cod_data_source_block sp140206
_cod_original_sg_symbol_H-M P21/n
_cod_database_code 7153428

loop_
_symmetry_equiv_pos_as_xyz
'x, y, z'
'-x+1/2, y+1/2, -z+1/2'
'-x, -y, -z'
'x-1/2, -y-1/2, z-1/2'

loop_
_atom_site_label
_atom_site_type_symbol
_atom_site_fract_x
_atom_site_fract_y
_atom_site_fract_z
_atom_site_U_iso_or_equiv
_atom_site_adp_type
_atom_site_occupancy
_atom_site_symmetry_multiplicity
_atom_site_calc_flag
_atom_site_refinement_flags
C1 C 0.9629(3) 0.10448(13) -0.00468(17) 0.0371(6) Uani 1 1 d .
H1A H 0.9890 0.0828 0.0551 0.044 Uiso 1 1 calc R
H1B H 1.0443 0.0852 -0.0398 0.044 Uiso 1 1 calc R
C2 C 0.7863(3) 0.08510(14) -0.04810(17) 0.0405(6) Uani 1 1 d .
H2A H 0.7600 0.1098 -0.1061 0.049 Uiso 1 1 calc R
H2B H 0.7807 0.0322 -0.0591 0.049 Uiso 1 1 calc R
C3 C 0.6601(3) 0.05790(13) 0.07593(18) 0.0372(6) Uani 1 1 d .
H3A H 0.7673 0.0630 0.1188 0.045 Uiso 1 1 calc R
H3B H 0.6483 0.0067 0.0564 0.045 Uiso 1 1 calc R
C4 C 0.5147(4) 0.07933(14) 0.1179(2) 0.0488(7) Uani 1 1 d .
H4A H 0.4092 0.0774 0.0734 0.059 Uiso 1 1 calc R
H4B H 0.5039 0.0446 0.1656 0.059 Uiso 1 1 calc R
C5 C 0.5217(4) 0.15453(15) 0.24378(19) 0.0477(7) Uani 1 1 d .
H5A H 0.6254 0.1359 0.2818 0.057 Uiso 1 1 calc R
H5B H 0.4249 0.1247 0.2540 0.057 Uiso 1 1 calc R
C6 C 0.4945(3) 0.23196(15) 0.2652(2) 0.0460(7) Uani 1 1 d .
H6A H 0.3953 0.2513 0.2242 0.055 Uiso 1 1 calc R
H6B H 0.4723 0.2359 0.3262 0.055 Uiso 1 1 calc R
C7 C 0.6097(3) 0.34868(14) 0.2610(2) 0.0431(7) Uani 1 1 d .
H7A H 0.5546 0.3599 0.3118 0.052 Uiso 1 1 calc R
H7B H 0.5340 0.3646 0.2062 0.052 Uiso 1 1 calc R
C8 C 0.7747(3) 0.38729(14) 0.27067(18) 0.0420(6) Uani 1 1 d .
H8A H 0.7569 0.4403 0.2732 0.050 Uiso 1 1 calc R
H8B H 0.8497 0.3721 0.3260 0.050 Uiso 1 1 calc R
C9 C 1.0133(3) 0.39970(15) 0.20379(18) 0.0432(6) Uani 1 1 d .
H9A H 1.0889 0.3793 0.2561 0.052 Uiso 1 1 calc R
H9B H 1.0084 0.4529 0.2113 0.052 Uiso 1 1 calc R
C10 C 1.0805(3) 0.38226(14) 0.12179(19) 0.0429(6) Uani 1 1 d .
H10A H 1.0124 0.4069 0.0701 0.051 Uiso 1 1 calc R
H10B H 1.1990 0.3988 0.1279 0.051 Uiso 1 1 calc R
C11 C 1.1608(3) 0.28192(15) 0.0441(2) 0.0442(7) Uani 1 1 d .
H11A H 1.2808 0.2965 0.0600 0.053 Uiso 1 1 calc R
H11B H 1.1123 0.3043 -0.0134 0.053 Uiso 1 1 calc R
C12 C 1.1475(3) 0.20125(15) 0.03746(19) 0.0420(6) Uani 1 1 d .
H12A H 1.2240 0.1828 -0.0010 0.050 Uiso 1 1 calc R
H12B H 1.1817 0.1793 0.0968 0.050 Uiso 1 1 calc R
C21 C 0.5511(3) 0.38524(12) -0.23495(15) 0.0295(5) Uani 1 1 d .
C24 C 0.5952(3) 0.27451(12) -0.14116(17) 0.0357(6) Uani 1 1 d .
H24B H 0.7057 0.2494 -0.1287 0.043 Uiso 1 1 calc R
H24A H 0.5265 0.2521 -0.1943 0.043 Uiso 1 1 calc R
C25 C 0.5066(3) 0.26578(13) -0.06361(17) 0.0365(6) Uani 1 1 d .
H25A H 0.3910 0.2859 -0.0791 0.044 Uiso 1 1 calc R
H25B H 0.4969 0.2136 -0.0506 0.044 Uiso 1 1 calc R
C27 C 0.6122(4) 0.37754(14) -0.00478(18) 0.0466(7) Uani 1 1 d .
H27A H 0.6736 0.4020 0.0488 0.056 Uiso 1 1 calc R
H27B H 0.4986 0.3997 -0.0202 0.056 Uiso 1 1 calc R
C28 C 0.7059(4) 0.38864(15) -0.07960(18) 0.0485(7) Uani 1 1 d .
H28A H 0.7119 0.4411 -0.0925 0.058 Uiso 1 1 calc R
H28B H 0.8227 0.3701 -0.0625 0.058 Uiso 1 1 calc R
B22 B 0.5851(4) 0.47105(15) -0.2456(2) 0.0383(7) Uani 1 1 d .
H22C H 0.520(2) 0.4897(4) -0.3132(11) 0.058 Uiso 1 1 d R
H22B H 0.725(2) 0.4811(2) -0.2377(12) 0.058 Uiso 1 1 d R
H22A H 0.533(2) 0.5021(5) -0.1933(11) 0.058 Uiso 1 1 d R
N23 N 0.6208(3) 0.35089(11) -0.15773(14) 0.0397(5) Uani 1 1 d .
O1 O 0.9773(2) 0.18156(9) 0.00146(12) 0.0372(4) Uani 1 1 d .
O2 O 0.6607(2) 0.10412(9) 0.00216(12) 0.0414(5) Uani 1 1 d .
O3 O 0.5376(2) 0.15089(9) 0.15375(13) 0.0439(5) Uani 1 1 d .
O4 O 0.6405(2) 0.27284(9) 0.25735(12) 0.0386(4) Uani 1 1 d .
O5 O 0.8497(2) 0.36977(9) 0.19670(11) 0.0374(4) Uani 1 1 d .
O6 O 1.0712(2) 0.30588(9) 0.11010(12) 0.0425(5) Uani 1 1 d .
O20 O 0.4667(2) 0.34716(9) -0.29349(11) 0.0383(4) Uani 1 1 d .
O26 O 0.5954(2) 0.30180(10) 0.01337(11) 0.0415(5) Uani 1 1 d .
Na1 Na 0.79504(11) 0.23549(5) 0.12723(6) 0.0376(3) Uani 1 1 d .

loop_
_atom_site_aniso_label
_atom_site_aniso_U_11
_atom_site_aniso_U_22
_atom_site_aniso_U_33
_atom_site_aniso_U_23
_atom_site_aniso_U_13
_atom_site_aniso_U_12
C1 0.0441(14) 0.0296(12) 0.0387(14) -0.0016(10) 0.0107(11) 0.0046(10)
C2 0.0485(15) 0.0361(13) 0.0364(14) -0.0029(11) 0.0064(11) -0.0018(11)
C3 0.0388(13) 0.0258(12) 0.0456(15) -0.0007(10) 0.0044(11) 0.0002(10)
C4 0.0513(16) 0.0281(13) 0.071(2) -0.0063(13) 0.0218(14) -0.0066(11)
C5 0.0511(16) 0.0456(16) 0.0490(17) 0.0034(13) 0.0158(13) -0.0121(12)
C6 0.0421(14) 0.0542(17) 0.0459(16) -0.0079(13) 0.0191(12) -0.0107(12)
C7 0.0440(14) 0.0345(14) 0.0529(17) -0.0106(12) 0.0142(12) 0.0061(11)
C8 0.0472(15) 0.0345(13) 0.0444(15) -0.0131(11) 0.0087(12) 0.0019(11)
C9 0.0419(14) 0.0406(14) 0.0457(15) -0.0107(12) 0.0042(12) -0.0146(11)
C10 0.0426(14) 0.0355(14) 0.0500(16) -0.0051(12) 0.0073(12) -0.0134(11)
C11 0.0356(13) 0.0480(16) 0.0521(17) -0.0052(13) 0.0162(12) -0.0072(11)
C12 0.0288(12) 0.0464(15) 0.0533(16) -0.0045(12) 0.0144(11) -0.0002(11)
C21 0.0250(11) 0.0332(13) 0.0307(12) -0.0009(10) 0.0058(9) -0.0018(9)
C24 0.0404(13) 0.0278(12) 0.0381(14) 0.0046(10) 0.0057(11) -0.0039(10)
C25 0.0351(13) 0.0336(13) 0.0401(14) 0.0050(10) 0.0050(11) -0.0007(10)
C27 0.0591(17) 0.0377(14) 0.0372(15) -0.0011(11) -0.0065(13) 0.0043(12)
C28 0.0621(17) 0.0388(15) 0.0379(15) 0.0056(12) -0.0085(13) -0.0150(12)
B22 0.0409(15) 0.0312(15) 0.0409(16) 0.0017(12) 0.0023(12) -0.0028(12)
N23 0.0508(13) 0.0308(11) 0.0329(12) 0.0032(9) -0.0041(10) -0.0118(9)
O1 0.0358(9) 0.0311(9) 0.0439(10) -0.0011(7) 0.0052(7) -0.0001(7)
O2 0.0397(10) 0.0336(9) 0.0485(11) 0.0062(8) 0.0025(8) 0.0064(7)
O3 0.0559(11) 0.0289(9) 0.0515(11) -0.0039(8) 0.0216(9) -0.0046(8)
O4 0.0358(9) 0.0327(9) 0.0488(11) -0.0035(8) 0.0122(8) 0.0006(7)
O5 0.0373(9) 0.0379(9) 0.0366(10) -0.0081(7) 0.0057(7) -0.0069(7)
O6 0.0442(10) 0.0337(10) 0.0530(11) -0.0071(8) 0.0180(8) -0.0087(7)
O20 0.0444(10) 0.0328(9) 0.0343(10) -0.0025(7) -0.0017(8) -0.0077(7)
O26 0.0451(10) 0.0423(10) 0.0350(10) 0.0065(8) 0.0018(8) 0.0022(8)
Na1 0.0349(5) 0.0367(6) 0.0398(6) 0.0071(4) 0.0035(4) 0.0058(4)

loop_
_atom_type_symbol
_atom_type_description
_atom_type_scat_dispersion_real
_atom_type_scat_dispersion_imag
_atom_type_scat_source
C C 0.0181 0.0091 'International Tables Vol C Tables 4.2.6.8 and 6.1.1.4'
H H 0.0000 0.0000 'International Tables Vol C Tables 4.2.6.8 and 6.1.1.4'
B B 0.0090 0.0039 'International Tables Vol C Tables 4.2.6.8 and 6.1.1.4'
N N 0.0311 0.0180 'International Tables Vol C Tables 4.2.6.8 and 6.1.1.4'
O O 0.0492 0.0322 'International Tables Vol C Tables 4.2.6.8 and 6.1.1.4'
Na Na 0.1353 0.1239 'International Tables Vol C Tables 4.2.6.8 and 6.1.1.4'

loop_
_geom_angle_atom_site_label_1
_geom_angle_atom_site_label_2
_geom_angle_atom_site_label_3
_geom_angle
_geom_angle_site_symmetry_1
_geom_angle_site_symmetry_3
O1 C1 C2 109.01(19) . .
O1 C1 H1A 109.9 . .
C2 C1 H1A 109.9 . .
O1 C1 H1B 109.9 . .
C2 C1 H1B 109.9 . .
H1A C1 H1B 108.3 . .
O2 C2 C1 114.1(2) . .
O2 C2 H2A 108.7 . .
C1 C2 H2A 108.7 . .
O2 C2 H2B 108.7 . .
C1 C2 H2B 108.7 . .
H2A C2 H2B 107.6 . .
O2 C3 C4 107.8(2) . .
O2 C3 H3A 110.1 . .
C4 C3 H3A 110.1 . .
O2 C3 H3B 110.1 . .
C4 C3 H3B 110.1 . .
H3A C3 H3B 108.5 . .
O3 C4 C3 110.9(2) . .
O3 C4 H4A 109.5 . .
C3 C4 H4A 109.5 . .
O3 C4 H4B 109.5 . .
C3 C4 H4B 109.5 . .
H4A C4 H4B 108.1 . .
O3 C5 C6 107.8(2) . .
O3 C5 H5A 110.2 . .
C6 C5 H5A 110.2 . .
O3 C5 H5B 110.2 . .
C6 C5 H5B 110.2 . .
H5A C5 H5B 108.5 . .
O4 C6 C5 109.4(2) . .
O4 C6 H6A 109.8 . .
C5 C6 H6A 109.8 . .
O4 C6 H6B 109.8 . .
C5 C6 H6B 109.8 . .
H6A C6 H6B 108.2 . .
O4 C7 C8 108.4(2) . .
O4 C7 H7A 110.0 . .
C8 C7 H7A 110.0 . .
O4 C7 H7B 110.0 . .
C8 C7 H7B 110.0 . .
H7A C7 H7B 108.4 . .
O5 C8 C7 108.3(2) . .
O5 C8 H8A 110.0 . .
C7 C8 H8A 110.0 . .
O5 C8 H8B 110.0 . .
C7 C8 H8B 110.0 . .
H8A C8 H8B 108.4 . .
O5 C9 C10 109.1(2) . .
O5 C9 H9A 109.9 . .
C10 C9 H9A 109.9 . .
O5 C9 H9B 109.9 . .
C10 C9 H9B 109.9 . .
H9A C9 H9B 108.3 . .
O6 C10 C9 107.5(2) . .
O6 C10 H10A 110.2 . .
C9 C10 H10A 110.2 . .
O6 C10 H10B 110.2 . .
C9 C10 H10B 110.2 . .
H10A C10 H10B 108.5 . .
O6 C11 C12 108.7(2) . .
O6 C11 H11A 110.0 . .
C12 C11 H11A 110.0 . .
O6 C11 H11B 110.0 . .
C12 C11 H11B 110.0 . .
H11A C11 H11B 108.3 . .
O1 C12 C11 109.4(2) . .
O1 C12 H12A 109.8 . .
C11 C12 H12A 109.8 . .
O1 C12 H12B 109.8 . .
C11 C12 H12B 109.8 . .
H12A C12 H12B 108.3 . .
O20 C21 N23 116.7(2) . .
O20 C21 B22 124.0(2) . .
N23 C21 B22 119.3(2) . .
N23 C24 C25 110.2(2) . .
N23 C24 H24B 109.6 . .
C25 C24 H24B 109.6 . .
N23 C24 H24A 109.6 . .
C25 C24 H24A 109.6 . .
H24B C24 H24A 108.1 . .
O26 C25 C24 111.63(19) . .
O26 C25 H25A 109.3 . .
C24 C25 H25A 109.3 . .
O26 C25 H25B 109.3 . .
C24 C25 H25B 109.3 . .
H25A C25 H25B 108.0 . .
O26 C27 C28 111.1(2) . .
O26 C27 H27A 109.4 . .
C28 C27 H27A 109.4 . .
O26 C27 H27B 109.4 . .
C28 C27 H27B 109.4 . .
H27A C27 H27B 108.0 . .
N23 C28 C27 110.0(2) . .
N23 C28 H28A 109.7 . .
C27 C28 H28A 109.7 . .
N23 C28 H28B 109.7 . .
C27 C28 H28B 109.7 . .
H28A C28 H28B 108.2 . .
C21 B22 H22C 109.5 . .
C21 B22 H22B 109.5 . .
H22C B22 H22B 109.5 . .
C21 B22 H22A 109.5 . .
H22C B22 H22A 109.5 . .
H22B B22 H22A 109.5 . .
C21 N23 C28 123.6(2) . .
C21 N23 C24 123.43(19) . .
C28 N23 C24 112.4(2) . .
C12 O1 C1 109.83(18) . .
C12 O1 Na1 103.17(14) . .
C1 O1 Na1 110.53(14) . .
C3 O2 C2 113.14(18) . .
C5 O3 C4 113.1(2) . .
C5 O3 Na1 109.40(15) . .
C4 O3 Na1 121.74(15) . .
C6 O4 C7 111.45(19) . .
C6 O4 Na1 116.07(15) . .
C7 O4 Na1 113.34(15) . .
C9 O5 C8 112.13(18) . .
C9 O5 Na1 118.06(14) . .
C8 O5 Na1 117.60(14) . .
C11 O6 C10 112.17(19) . .
C11 O6 Na1 117.92(14) . .
C10 O6 Na1 120.19(14) . .
C21 O20 Na1 166.54(16) . 4_565
C25 O26 C27 109.96(18) . .
C25 O26 Na1 121.23(14) . .
C27 O26 Na1 123.16(15) . .
O20 Na1 O26 165.94(8) 4_666 .
O20 Na1 O6 86.69(7) 4_666 .
O26 Na1 O6 97.84(7) . .
O20 Na1 O4 95.37(7) 4_666 .
O26 Na1 O4 94.18(6) . .
O6 Na1 O4 118.24(6) . .
O20 Na1 O3 86.51(7) 4_666 .
O26 Na1 O3 88.60(6) . .
O6 Na1 O3 173.14(7) . .
O4 Na1 O3 63.31(6) . .
O20 Na1 O5 111.45(7) 4_666 .
O26 Na1 O5 82.21(6) . .
O6 Na1 O5 60.51(5) . .
O4 Na1 O5 61.66(5) . .
O3 Na1 O5 123.15(6) . .
O20 Na1 O1 77.78(6) 4_666 .
O26 Na1 O1 92.33(6) . .
O6 Na1 O1 63.15(5) . .
O4 Na1 O1 173.04(6) . .
O3 Na1 O1 114.44(6) . .
O5 Na1 O1 121.87(6) . .

loop_
_geom_bond_atom_site_label_1
_geom_bond_atom_site_label_2
_geom_bond_distance
_geom_bond_site_symmetry_2
C1 O1 1.428(3) .
C1 C2 1.500(4) .
C1 H1A 0.9900 .
C1 H1B 0.9900 .
C2 O2 1.426(3) .
C2 H2A 0.9900 .
C2 H2B 0.9900 .
C3 O2 1.421(3) .
C3 C4 1.491(4) .
C3 H3A 0.9900 .
C3 H3B 0.9900 .
C4 O3 1.430(3) .
C4 H4A 0.9900 .
C4 H4B 0.9900 .
C5 O3 1.417(3) .
C5 C6 1.491(4) .
C5 H5A 0.9900 .
C5 H5B 0.9900 .
C6 O4 1.420(3) .
C6 H6A 0.9900 .
C6 H6B 0.9900 .
C7 O4 1.424(3) .
C7 C8 1.491(4) .
C7 H7A 0.9900 .
C7 H7B 0.9900 .
C8 O5 1.421(3) .
C8 H8A 0.9900 .
C8 H8B 0.9900 .
C9 O5 1.414(3) .
C9 C10 1.498(4) .
C9 H9A 0.9900 .
C9 H9B 0.9900 .
C10 O6 1.421(3) .
C10 H10A 0.9900 .
C10 H10B 0.9900 .
C11 O6 1.420(3) .
C11 C12 1.494(4) .
C11 H11A 0.9900 .
C11 H11B 0.9900 .
C12 O1 1.428(3) .
C12 H12A 0.9900 .
C12 H12B 0.9900 .
C21 O20 1.242(3) .
C21 N23 1.373(3) .
C21 B22 1.620(3) .
C24 N23 1.453(3) .
C24 C25 1.508(3) .
C24 H24B 0.9900 .
C24 H24A 0.9900 .
C25 O26 1.431(3) .
C25 H25A 0.9900 .
C25 H25B 0.9900 .
C27 O26 1.436(3) .
C27 C28 1.503(4) .
C27 H27A 0.9900 .
C27 H27B 0.9900 .
C28 N23 1.449(3) .
C28 H28A 0.9900 .
C28 H28B 0.9900 .
B22 H22C 1.1282 .
B22 H22B 1.1282 .
B22 H22A 1.1282 .
O1 Na1 2.818(2) .
O3 Na1 2.6862(19) .
O4 Na1 2.637(2) .
O5 Na1 2.7022(19) .
O6 Na1 2.6311(19) .
O20 Na1 2.2600(18) 4_565
O26 Na1 2.4738(19) .
Na1 O20 2.2600(18) 4_666

loop_
_geom_torsion_atom_site_label_1
_geom_torsion_atom_site_label_2
_geom_torsion_atom_site_label_3
_geom_torsion_atom_site_label_4
_geom_torsion
_geom_torsion_site_symmetry_4
O1 C1 C2 O2 -65.6(3) .
O2 C3 C4 O3 -65.2(3) .
O3 C5 C6 O4 -64.7(3) .
O4 C7 C8 O5 59.6(3) .
O5 C9 C10 O6 -54.6(3) .
O6 C11 C12 O1 68.5(3) .
N23 C24 C25 O26 -55.2(3) .
O26 C27 C28 N23 57.1(3) .
O20 C21 N23 C28 -172.7(2) .
B22 C21 N23 C28 8.4(4) .
O20 C21 N23 C24 -2.2(3) .
B22 C21 N23 C24 178.8(2) .
C27 C28 N23 C21 116.9(3) .
C27 C28 N23 C24 -54.5(3) .
C25 C24 N23 C21 -118.0(3) .
C25 C24 N23 C28 53.5(3) .
C11 C12 O1 C1 -179.6(2) .
C11 C12 O1 Na1 -61.8(2) .
C2 C1 O1 C12 -176.3(2) .
C2 C1 O1 Na1 70.5(2) .
C4 C3 O2 C2 -175.1(2) .
C1 C2 O2 C3 -74.0(3) .
C6 C5 O3 C4 -162.7(2) .
C6 C5 O3 Na1 58.1(2) .
C3 C4 O3 C5 -126.9(3) .
C3 C4 O3 Na1 6.7(3) .
C5 C6 O4 C7 169.2(2) .
C5 C6 O4 Na1 37.4(3) .
C8 C7 O4 C6 168.7(2) .
C8 C7 O4 Na1 -58.1(2) .
C10 C9 O5 C8 -177.2(2) .
C10 C9 O5 Na1 41.3(3) .
C7 C8 O5 C9 -175.4(2) .
C7 C8 O5 Na1 -33.7(2) .
C12 C11 O6 C10 178.8(2) .
C12 C11 O6 Na1 -35.0(3) .
C9 C10 O6 C11 -168.8(2) .
C9 C10 O6 Na1 45.9(3) .
N23 C21 O20 Na1 35.8(8) 4_565
B22 C21 O20 Na1 -145.3(6) 4_565
C24 C25 O26 C27 58.3(3) .
C24 C25 O26 Na1 -95.9(2) .
C28 C27 O26 C25 -59.2(3) .
C28 C27 O26 Na1 94.5(2) .
C25 O26 Na1 O20 8.6(4) 4_666
C27 O26 Na1 O20 -142.3(3) 4_666
C25 O26 Na1 O6 116.59(16) .
C27 O26 Na1 O6 -34.22(19) .
C25 O26 Na1 O4 -124.13(16) .
C27 O26 Na1 O4 85.06(19) .
C25 O26 Na1 O3 -61.03(17) .
C27 O26 Na1 O3 148.16(19) .
C25 O26 Na1 O5 175.24(17) .
C27 O26 Na1 O5 24.42(19) .
C25 O26 Na1 O1 53.38(16) .
C27 O26 Na1 O1 -97.43(19) .
C11 O6 Na1 O20 81.01(18) 4_666
C10 O6 Na1 O20 -135.64(18) 4_666
C11 O6 Na1 O26 -85.61(18) .
C10 O6 Na1 O26 57.74(18) .
C11 O6 Na1 O4 175.34(17) .
C10 O6 Na1 O4 -41.31(19) .
C11 O6 Na1 O3 74.0(6) .
C10 O6 Na1 O3 -142.6(5) .
C11 O6 Na1 O5 -162.02(19) .
C10 O6 Na1 O5 -18.66(17) .
C11 O6 Na1 O1 3.03(17) .
C10 O6 Na1 O1 146.38(19) .
C6 O4 Na1 O20 -89.28(18) 4_666
C7 O4 Na1 O20 139.82(16) 4_666
C6 O4 Na1 O26 80.38(18) .
C7 O4 Na1 O26 -50.51(16) .
C6 O4 Na1 O6 -178.41(17) .
C7 O4 Na1 O6 50.70(17) .
C6 O4 Na1 O3 -5.94(17) .
C7 O4 Na1 O3 -136.83(16) .
C6 O4 Na1 O5 159.21(19) .
C7 O4 Na1 O5 28.32(15) .
C6 O4 Na1 O1 -78.7(5) .
C7 O4 Na1 O1 150.4(5) .
C5 O3 Na1 O20 70.14(17) 4_666
C4 O3 Na1 O20 -64.9(2) 4_666
C5 O3 Na1 O26 -123.05(17) .
C4 O3 Na1 O26 101.9(2) .
C5 O3 Na1 O6 77.1(6) .
C4 O3 Na1 O6 -57.9(7) .
C5 O3 Na1 O4 -27.66(16) .
C4 O3 Na1 O4 -162.7(2) .
C5 O3 Na1 O5 -43.30(18) .
C4 O3 Na1 O5 -178.35(19) .
C5 O3 Na1 O1 145.03(16) .
C4 O3 Na1 O1 10.0(2) .
C9 O5 Na1 O20 59.30(18) 4_666
C8 O5 Na1 O20 -80.19(17) 4_666
C9 O5 Na1 O26 -117.25(17) .
C8 O5 Na1 O26 103.26(16) .
C9 O5 Na1 O6 -13.63(16) .
C8 O5 Na1 O6 -153.12(17) .
C9 O5 Na1 O4 143.70(18) .
C8 O5 Na1 O4 4.21(15) .
C9 O5 Na1 O3 159.57(16) .
C8 O5 Na1 O3 20.08(18) .
C9 O5 Na1 O1 -29.36(19) .
C8 O5 Na1 O1 -168.85(15) .
C12 O1 Na1 O20 -62.56(15) 4_666
C1 O1 Na1 O20 54.81(14) 4_666
C12 O1 Na1 O26 127.53(15) .
C1 O1 Na1 O26 -115.10(14) .
C12 O1 Na1 O6 29.92(14) .
C1 O1 Na1 O6 147.29(15) .
C12 O1 Na1 O4 -73.4(5) .
C1 O1 Na1 O4 44.0(5) .
C12 O1 Na1 O3 -142.95(14) .
C1 O1 Na1 O3 -25.58(15) .
C12 O1 Na1 O5 45.26(16) .
C1 O1 Na1 O5 162.63(13) .
